data_7103506
loop_
_publ_author_name
'Bonnet, Sylvestre'
'Siegler, Maxime A'
'Costa, Jos\'e S\'anchez'
'Moln\'ar, G\'abor'
'Bousseksou, Azzedine'
'Spek, Anthony L'
'Gamez, Patrick'
'Reedijk, Jan'

_publ_section_title
;
 A two-step spin crossover mononuclear iron(II) complex with a
 [HS-LS-LS] intermediate phase.
;
_journal_issue 43
_journal_name_full 'Chemical communications (Cambridge, England)'
_journal_page_first 5619
_journal_page_last 5621
_journal_paper_doi 10.1039/b811746b
_journal_year 2008
_chemical_formula_moiety 'C22 H16 Fe N8 S2'
_chemical_formula_sum 'C22 H16 Fe N8 S2'
_chemical_formula_weight 512.40
_chemical_name_systematic
;
?
;
_space_group_IT_number 2
_symmetry_cell_setting triclinic
_symmetry_space_group_name_Hall '-P 1 (1/2*x+1/2*y,1/2*x-1/2*y,-z)'
_symmetry_space_group_name_H-M 'C -1'
_atom_sites_solution_hydrogens difmap
_atom_sites_solution_primary direct
_atom_sites_solution_secondary difmap
_audit_creation_method SHELXL-97
_cell_angle_alpha 93.971(4)
_cell_angle_beta 116.104(3)
_cell_angle_gamma 90.375(5)
_cell_formula_units_Z 4
_cell_length_a 15.7337(7)
_cell_length_b 10.5731(6)
_cell_length_c 14.1664(6)
_cell_measurement_reflns_used 10251
_cell_measurement_temperature 110(1)
_cell_measurement_theta_max 27.50
_cell_measurement_theta_min 2.36
_cell_volume 2109.37(18)
_computing_cell_refinement 'PEAKREF (Schreurs, 2005)'
_computing_data_collection 'COLLECT (Nonius, 1999)'
_computing_data_reduction 'EVALCCD (Duisenberg et al., 2003)'
_computing_molecular_graphics 'PLATON (Spek, 2003)'
_computing_publication_material 'PLATON (Spek, 2003)'
_computing_structure_refinement 'SHELXL-97 (Sheldrick, 1997)'
_computing_structure_solution 'SHELXS86 (Sheldrick, 1986)'
_diffrn_ambient_temperature 110(1)
_diffrn_measured_fraction_theta_full 1.000
_diffrn_measured_fraction_theta_max 1.000
_diffrn_measurement_device_type 'Nonius KappaCCD diffractometer'
_diffrn_measurement_method '\f and \w scans'
_diffrn_radiation_monochromator graphite
_diffrn_radiation_source 'rotating anode'
_diffrn_radiation_type MoK\a
_diffrn_radiation_wavelength 0.71073
_diffrn_reflns_av_R_equivalents 0.0000
_diffrn_reflns_av_sigmaI/netI 0.0129
_diffrn_reflns_limit_h_max 20
_diffrn_reflns_limit_h_min -20
_diffrn_reflns_limit_k_max 13
_diffrn_reflns_limit_k_min -13
_diffrn_reflns_limit_l_max 18
_diffrn_reflns_limit_l_min -11
_diffrn_reflns_number 4842
_diffrn_reflns_theta_full 27.50
_diffrn_reflns_theta_max 27.50
_diffrn_reflns_theta_min 1.61
_exptl_absorpt_coefficient_mu 0.943
_exptl_absorpt_correction_T_max 0.840
_exptl_absorpt_correction_T_min 0.762
_exptl_absorpt_correction_type multi-scan
_exptl_absorpt_process_details '(TWINABS; Sheldrick, 2003)'
_exptl_crystal_colour 'dark red'
_exptl_crystal_density_diffrn 1.613
_exptl_crystal_density_method 'not measured'
_exptl_crystal_description parallelepiped
_exptl_crystal_F_000 1048
_exptl_crystal_size_max 0.33
_exptl_crystal_size_mid 0.24
_exptl_crystal_size_min 0.18
_refine_diff_density_max 0.508
_refine_diff_density_min -0.490
_refine_diff_density_rms 0.082
_refine_ls_extinction_method none
_refine_ls_goodness_of_fit_ref 1.205
_refine_ls_hydrogen_treatment mixed
_refine_ls_matrix_type full
_refine_ls_number_parameters 305
_refine_ls_number_reflns 4842
_refine_ls_number_restraints 2
_refine_ls_restrained_S_all 1.205
_refine_ls_R_factor_all 0.0411
_refine_ls_R_factor_gt 0.0341
_refine_ls_shift/su_max 0.001
_refine_ls_shift/su_mean 0.000
_refine_ls_structure_factor_coef Fsqd
_refine_ls_weighting_details 'calc w=1/[\s^2^(Fo^2^)+(0.0177P)^2^+5.4558P] where P=(Fo^2^+2Fc^2^)/3'
_refine_ls_weighting_scheme calc
_refine_ls_wR_factor_gt 0.0826
_refine_ls_wR_factor_ref 0.0864
_reflns_number_gt 4361
_reflns_number_total 4842
_reflns_threshold_expression I>2\s(I)
_cod_data_source_file b811746b.txt
_cod_data_source_block phaseIII
_cod_original_sg_symbol_Hall '-C 1'
_cod_database_code 7103506

loop_
_symmetry_equiv_pos_as_xyz
'x, y, z'
'x+1/2, y+1/2, z'
'-x, -y, -z'
'-x+1/2, -y+1/2, -z'

loop_
_atom_site_label
_atom_site_type_symbol
_atom_site_fract_x
_atom_site_fract_y
_atom_site_fract_z
_atom_site_U_iso_or_equiv
_atom_site_adp_type
_atom_site_occupancy
_atom_site_symmetry_multiplicity
_atom_site_calc_flag
_atom_site_refinement_flags
_atom_site_disorder_assembly
_atom_site_disorder_group
Fe1 Fe 0.50295(3) 0.49472(4) 0.25570(3) 0.01151(9) Uani 1 1 d . . .
S1 S 0.20569(4) 0.44646(7) -0.04471(5) 0.01987(15) Uani 1 1 d . . .
S2 S 0.80259(4) 0.57179(7) 0.55121(5) 0.01746(14) Uani 1 1 d . . .
C1 C 0.49708(18) 0.7295(2) 0.3709(2) 0.0153(5) Uani 1 1 d . . .
H1 H 0.5494 0.7514 0.3578 0.018 Uiso 1 1 calc R . .
C2 C 0.46729(19) 0.8188(3) 0.4222(2) 0.0178(5) Uani 1 1 d . . .
H2 H 0.4978 0.9007 0.4436 0.021 Uiso 1 1 calc R . .
C3 C 0.39132(19) 0.7880(3) 0.4428(2) 0.0185(5) Uani 1 1 d . . .
H3 H 0.3665 0.8499 0.4748 0.022 Uiso 1 1 calc R . .
C4 C 0.35301(19) 0.6667(3) 0.4161(2) 0.0182(5) Uani 1 1 d . . .
H4 H 0.3024 0.6423 0.4313 0.022 Uiso 1 1 calc R . .
C5 C 0.38941(17) 0.5786(2) 0.36586(19) 0.0142(5) Uani 1 1 d . . .
C6 C 0.39066(18) 0.3447(2) 0.32958(19) 0.0145(5) Uani 1 1 d . . .
C7 C 0.35187(19) 0.2302(3) 0.3409(2) 0.0178(5) Uani 1 1 d . . .
H7 H 0.3026 0.2307 0.3624 0.021 Uiso 1 1 calc R . .
C8 C 0.3857(2) 0.1179(3) 0.3208(2) 0.0196(6) Uani 1 1 d . . .
H8 H 0.3610 0.0398 0.3298 0.024 Uiso 1 1 calc R . .
C9 C 0.45604(19) 0.1186(3) 0.2869(2) 0.0175(5) Uani 1 1 d . . .
H9 H 0.4800 0.0414 0.2720 0.021 Uiso 1 1 calc R . .
C10 C 0.49051(18) 0.2344(2) 0.27551(19) 0.0145(5) Uani 1 1 d . . .
C11 C 0.30718(17) 0.4638(2) 0.06275(19) 0.0136(5) Uani 1 1 d . . .
C12 C 0.55697(19) 0.2482(2) 0.22951(19) 0.0158(5) Uani 1 1 d . . .
C13 C 0.60791(19) 0.1504(3) 0.2132(2) 0.0195(5) Uani 1 1 d . . .
H13 H 0.6000 0.0670 0.2298 0.023 Uiso 1 1 calc R . .
C14 C 0.6709(2) 0.1763(3) 0.1719(2) 0.0217(6) Uani 1 1 d . . .
H14 H 0.7053 0.1100 0.1581 0.026 Uiso 1 1 calc R . .
C15 C 0.68308(19) 0.2982(3) 0.1511(2) 0.0203(6) Uani 1 1 d . . .
H15 H 0.7267 0.3174 0.1240 0.024 Uiso 1 1 calc R . .
C16 C 0.63012(18) 0.3940(3) 0.17058(19) 0.0154(5) Uani 1 1 d . . .
C17 C 0.59603(18) 0.6233(3) 0.1455(2) 0.0157(5) Uani 1 1 d . . .
C18 C 0.6165(2) 0.7232(3) 0.0976(2) 0.0206(6) Uani 1 1 d . . .
H18 H 0.6683 0.7195 0.0802 0.025 Uiso 1 1 calc R . .
C19 C 0.5608(2) 0.8262(3) 0.0764(2) 0.0216(6) Uani 1 1 d . . .
H19 H 0.5739 0.8956 0.0451 0.026 Uiso 1 1 calc R . .
C20 C 0.4848(2) 0.8279(3) 0.1013(2) 0.0193(5) Uani 1 1 d . . .
H20 H 0.4430 0.8962 0.0843 0.023 Uiso 1 1 calc R . .
C21 C 0.47164(18) 0.7286(3) 0.1511(2) 0.0161(5) Uani 1 1 d . . .
H21 H 0.4191 0.7298 0.1672 0.019 Uiso 1 1 calc R . .
C22 C 0.69994(18) 0.5446(2) 0.4466(2) 0.0138(5) Uani 1 1 d . . .
N1 N 0.45653(15) 0.6106(2) 0.33708(16) 0.0133(4) Uani 1 1 d . . .
N2 N 0.35258(16) 0.4558(2) 0.34611(18) 0.0170(4) Uani 1 1 d D . .
H2A H 0.3058(17) 0.442(3) 0.361(2) 0.020 Uiso 1 1 d D . .
N3 N 0.46122(15) 0.3469(2) 0.30065(16) 0.0133(4) Uani 1 1 d . . .
N4 N 0.37965(15) 0.4748(2) 0.13590(16) 0.0137(4) Uani 1 1 d . . .
N5 N 0.56554(15) 0.3685(2) 0.20487(16) 0.0139(4) Uani 1 1 d . . .
N6 N 0.64837(16) 0.5169(2) 0.15607(18) 0.0176(5) Uani 1 1 d D . .
H6A H 0.6919(18) 0.521(3) 0.134(2) 0.021 Uiso 1 1 d D . .
N7 N 0.52838(15) 0.6288(2) 0.17875(16) 0.0146(4) Uani 1 1 d . . .
N8 N 0.62673(15) 0.5231(2) 0.37521(17) 0.0151(4) Uani 1 1 d . . .

loop_
_atom_site_aniso_label
_atom_site_aniso_U_11
_atom_site_aniso_U_22
_atom_site_aniso_U_33
_atom_site_aniso_U_23
_atom_site_aniso_U_13
_atom_site_aniso_U_12
Fe1 0.01122(16) 0.01266(17) 0.01096(17) 0.00031(13) 0.00526(13) 0.00052(13)
S1 0.0110(3) 0.0342(4) 0.0137(3) 0.0015(3) 0.0048(2) 0.0030(3)
S2 0.0115(3) 0.0226(3) 0.0164(3) 0.0002(3) 0.0046(2) -0.0023(3)
C1 0.0143(12) 0.0149(12) 0.0157(12) 0.0011(10) 0.0056(10) -0.0003(10)
C2 0.0198(13) 0.0161(12) 0.0156(12) 0.0015(10) 0.0060(10) -0.0003(10)
C3 0.0199(13) 0.0194(13) 0.0166(12) 0.0000(10) 0.0086(11) 0.0040(10)
C4 0.0182(13) 0.0217(13) 0.0177(12) 0.0025(11) 0.0104(11) 0.0008(11)
C5 0.0127(11) 0.0154(12) 0.0129(11) 0.0010(10) 0.0044(9) 0.0012(10)
C6 0.0144(12) 0.0169(13) 0.0110(11) 0.0027(9) 0.0043(10) -0.0010(10)
C7 0.0170(12) 0.0200(13) 0.0156(12) 0.0031(10) 0.0065(10) -0.0029(10)
C8 0.0217(13) 0.0174(13) 0.0156(12) 0.0039(10) 0.0042(11) -0.0031(10)
C9 0.0197(13) 0.0158(13) 0.0132(12) 0.0009(10) 0.0039(10) 0.0006(10)
C10 0.0156(12) 0.0138(12) 0.0106(11) 0.0007(9) 0.0027(9) 0.0019(10)
C11 0.0159(12) 0.0135(12) 0.0148(11) 0.0017(9) 0.0097(10) 0.0020(10)
C12 0.0175(12) 0.0169(13) 0.0095(11) -0.0003(9) 0.0031(10) 0.0010(10)
C13 0.0235(14) 0.0158(13) 0.0161(12) 0.0005(10) 0.0060(11) 0.0048(11)
C14 0.0237(14) 0.0228(14) 0.0179(13) -0.0003(11) 0.0087(11) 0.0089(11)
C15 0.0188(13) 0.0260(14) 0.0187(13) 0.0025(11) 0.0105(11) 0.0073(11)
C16 0.0146(12) 0.0179(12) 0.0120(11) 0.0022(10) 0.0041(10) 0.0042(10)
C17 0.0147(12) 0.0176(12) 0.0143(12) 0.0006(10) 0.0058(10) 0.0005(10)
C18 0.0219(14) 0.0209(13) 0.0240(14) 0.0021(11) 0.0147(12) 0.0011(11)
C19 0.0285(15) 0.0184(14) 0.0221(14) 0.0041(11) 0.0148(12) 0.0004(11)
C20 0.0223(13) 0.0169(13) 0.0203(13) 0.0035(10) 0.0104(11) 0.0052(10)
C21 0.0155(12) 0.0170(12) 0.0172(12) 0.0017(10) 0.0084(10) 0.0030(10)
C22 0.0180(12) 0.0108(12) 0.0173(12) 0.0017(9) 0.0120(11) 0.0013(9)
N1 0.0131(10) 0.0139(10) 0.0124(10) 0.0000(8) 0.0053(8) -0.0001(8)
N2 0.0166(10) 0.0172(11) 0.0219(11) 0.0003(9) 0.0132(9) -0.0029(9)
N3 0.0135(10) 0.0157(11) 0.0099(9) 0.0012(8) 0.0044(8) 0.0000(8)
N4 0.0165(10) 0.0122(10) 0.0137(10) 0.0010(8) 0.0079(9) 0.0008(8)
N5 0.0136(10) 0.0149(10) 0.0118(10) 0.0003(8) 0.0044(8) 0.0016(8)
N6 0.0171(10) 0.0208(12) 0.0210(11) 0.0037(9) 0.0136(9) 0.0042(9)
N7 0.0142(10) 0.0173(11) 0.0129(10) 0.0006(8) 0.0067(8) -0.0017(9)
N8 0.0174(11) 0.0142(10) 0.0156(10) -0.0001(8) 0.0093(9) 0.0006(9)

loop_
_atom_type_symbol
_atom_type_description
_atom_type_scat_dispersion_real
_atom_type_scat_dispersion_imag
_atom_type_scat_source
C C 0.0033 0.0016 'International Tables Vol C Tables 4.2.6.8 and 6.1.1.4'
H H 0.0000 0.0000 'International Tables Vol C Tables 4.2.6.8 and 6.1.1.4'
Fe Fe 0.3463 0.8444 'International Tables Vol C Tables 4.2.6.8 and 6.1.1.4'
N N 0.0061 0.0033 'International Tables Vol C Tables 4.2.6.8 and 6.1.1.4'
S S 0.1246 0.1234 'International Tables Vol C Tables 4.2.6.8 and 6.1.1.4'

loop_
_geom_angle_atom_site_label_1
_geom_angle_atom_site_label_2
_geom_angle_atom_site_label_3
_geom_angle
_geom_angle_site_symmetry_1
_geom_angle_site_symmetry_3
_geom_angle_publ_flag
N4 Fe1 N8 177.34(10) . . ?
N4 Fe1 N3 84.18(9) . . ?
N8 Fe1 N3 98.16(9) . . ?
N4 Fe1 N5 97.18(9) . . ?
N8 Fe1 N5 84.41(9) . . ?
N3 Fe1 N5 82.67(9) . . ?
N4 Fe1 N1 92.75(9) . . ?
N8 Fe1 N1 85.94(9) . . ?
N3 Fe1 N1 91.41(9) . . ?
N5 Fe1 N1 167.84(9) . . ?
N4 Fe1 N7 85.34(9) . . ?
N8 Fe1 N7 92.48(9) . . ?
N3 Fe1 N7 167.66(9) . . ?
N5 Fe1 N7 92.22(9) . . ?
N1 Fe1 N7 95.58(9) . . ?
C2 C1 N1 124.0(2) . . ?
C2 C1 H1 118.0 . . ?
N1 C1 H1 118.0 . . ?
C1 C2 C3 118.8(3) . . ?
C1 C2 H2 120.6 . . ?
C3 C2 H2 120.6 . . ?
C4 C3 C2 118.6(3) . . ?
C4 C3 H3 120.7 . . ?
C2 C3 H3 120.7 . . ?
C3 C4 C5 119.2(2) . . ?
C3 C4 H4 120.4 . . ?
C5 C4 H4 120.4 . . ?
N1 C5 N2 120.3(2) . . ?
N1 C5 C4 122.5(2) . . ?
N2 C5 C4 117.2(2) . . ?
N3 C6 N2 120.3(2) . . ?
N3 C6 C7 121.6(2) . . ?
N2 C6 C7 118.1(2) . . ?
C8 C7 C6 119.4(2) . . ?
C8 C7 H7 120.3 . . ?
C6 C7 H7 120.3 . . ?
C7 C8 C9 119.6(2) . . ?
C7 C8 H8 120.2 . . ?
C9 C8 H8 120.2 . . ?
C10 C9 C8 118.4(2) . . ?
C10 C9 H9 120.8 . . ?
C8 C9 H9 120.8 . . ?
N3 C10 C9 122.6(2) . . ?
N3 C10 C12 113.5(2) . . ?
C9 C10 C12 123.8(2) . . ?
N4 C11 S1 177.7(2) . . ?
N5 C12 C13 122.1(2) . . ?
N5 C12 C10 113.7(2) . . ?
C13 C12 C10 124.2(2) . . ?
C12 C13 C14 118.8(3) . . ?
C12 C13 H13 120.6 . . ?
C14 C13 H13 120.6 . . ?
C15 C14 C13 119.6(3) . . ?
C15 C14 H14 120.2 . . ?
C13 C14 H14 120.2 . . ?
C14 C15 C16 119.0(3) . . ?
C14 C15 H15 120.5 . . ?
C16 C15 H15 120.5 . . ?
N5 C16 N6 120.4(2) . . ?
N5 C16 C15 121.6(3) . . ?
N6 C16 C15 117.9(2) . . ?
N7 C17 N6 120.8(2) . . ?
N7 C17 C18 122.5(2) . . ?
N6 C17 C18 116.7(2) . . ?
C19 C18 C17 119.0(3) . . ?
C19 C18 H18 120.5 . . ?
C17 C18 H18 120.5 . . ?
C18 C19 C20 119.1(3) . . ?
C18 C19 H19 120.4 . . ?
C20 C19 H19 120.4 . . ?
C21 C20 C19 118.2(3) . . ?
C21 C20 H20 120.9 . . ?
C19 C20 H20 120.9 . . ?
N7 C21 C20 124.4(2) . . ?
N7 C21 H21 117.8 . . ?
C20 C21 H21 117.8 . . ?
N8 C22 S2 177.5(2) . . ?
C5 N1 C1 116.4(2) . . ?
C5 N1 Fe1 124.32(17) . . ?
C1 N1 Fe1 119.21(18) . . ?
C6 N2 C5 129.9(2) . . ?
C6 N2 H2A 112(2) . . ?
C5 N2 H2A 117(2) . . ?
C6 N3 C10 118.2(2) . . ?
C6 N3 Fe1 124.85(18) . . ?
C10 N3 Fe1 114.89(17) . . ?
C11 N4 Fe1 178.2(2) . . ?
C16 N5 C12 118.7(2) . . ?
C16 N5 Fe1 125.21(18) . . ?
C12 N5 Fe1 114.42(17) . . ?
C17 N6 C16 130.7(2) . . ?
C17 N6 H6A 116(2) . . ?
C16 N6 H6A 112(2) . . ?
C17 N7 C21 116.3(2) . . ?
C17 N7 Fe1 123.81(19) . . ?
C21 N7 Fe1 119.71(17) . . ?
C22 N8 Fe1 177.6(2) . . ?

loop_
_geom_bond_atom_site_label_1
_geom_bond_atom_site_label_2
_geom_bond_distance
_geom_bond_site_symmetry_2
_geom_bond_publ_flag
Fe1 N4 1.933(2) . ?
Fe1 N8 1.942(2) . ?
Fe1 N3 1.942(2) . ?
Fe1 N5 1.943(2) . ?
Fe1 N1 1.980(2) . ?
Fe1 N7 1.987(2) . ?
S1 C11 1.649(3) . ?
S2 C22 1.648(3) . ?
C1 C2 1.361(4) . ?
C1 N1 1.361(3) . ?
C1 H1 0.9500 . ?
C2 C3 1.391(4) . ?
C2 H2 0.9500 . ?
C3 C4 1.369(4) . ?
C3 H3 0.9500 . ?
C4 C5 1.406(4) . ?
C4 H4 0.9500 . ?
C5 N1 1.337(3) . ?
C5 N2 1.378(3) . ?
C6 N3 1.343(3) . ?
C6 N2 1.374(3) . ?
C6 C7 1.402(4) . ?
C7 C8 1.368(4) . ?
C7 H7 0.9500 . ?
C8 C9 1.387(4) . ?
C8 H8 0.9500 . ?
C9 C10 1.385(4) . ?
C9 H9 0.9500 . ?
C10 N3 1.359(3) . ?
C10 C12 1.466(4) . ?
C11 N4 1.153(3) . ?
C12 N5 1.364(3) . ?
C12 C13 1.380(4) . ?
C13 C14 1.388(4) . ?
C13 H13 0.9500 . ?
C14 C15 1.372(4) . ?
C14 H14 0.9500 . ?
C15 C16 1.404(4) . ?
C15 H15 0.9500 . ?
C16 N5 1.338(3) . ?
C16 N6 1.378(4) . ?
C17 N7 1.341(3) . ?
C17 N6 1.375(3) . ?
C17 C18 1.403(4) . ?
C18 C19 1.368(4) . ?
C18 H18 0.9500 . ?
C19 C20 1.387(4) . ?
C19 H19 0.9500 . ?
C20 C21 1.368(4) . ?
C20 H20 0.9500 . ?
C21 N7 1.351(3) . ?
C21 H21 0.9500 . ?
C22 N8 1.158(3) . ?
N2 H2A 0.861(18) . ?
N6 H6A 0.872(18) . ?

loop_
_geom_hbond_atom_site_label_D
_geom_hbond_atom_site_label_H
_geom_hbond_atom_site_label_A
_geom_hbond_distance_DH
_geom_hbond_distance_HA
_geom_hbond_distance_DA
_geom_hbond_angle_DHA
_geom_hbond_site_symmetry_A
N2 H2A S2 0.861(18) 2.526(19) 3.367(2) 165(3) 3_666
N6 H6A S1 0.872(18) 2.481(19) 3.342(2) 170(3) 3_665

loop_
_geom_torsion_atom_site_label_1
_geom_torsion_atom_site_label_2
_geom_torsion_atom_site_label_3
_geom_torsion_atom_site_label_4
_geom_torsion
_geom_torsion_site_symmetry_1
_geom_torsion_site_symmetry_2
_geom_torsion_site_symmetry_3
_geom_torsion_site_symmetry_4
_geom_torsion_publ_flag
N1 C1 C2 C3 0.6(4) . . . . ?
C1 C2 C3 C4 3.7(4) . . . . ?
C2 C3 C4 C5 -2.0(4) . . . . ?
C3 C4 C5 N1 -4.2(4) . . . . ?
C3 C4 C5 N2 176.2(2) . . . . ?
N3 C6 C7 C8 -0.9(4) . . . . ?
N2 C6 C7 C8 177.3(2) . . . . ?
C6 C7 C8 C9 -1.6(4) . . . . ?
C7 C8 C9 C10 0.5(4) . . . . ?
C8 C9 C10 N3 3.1(4) . . . . ?
C8 C9 C10 C12 -173.0(2) . . . . ?
N3 C10 C12 N5 -9.9(3) . . . . ?
C9 C10 C12 N5 166.5(2) . . . . ?
N3 C10 C12 C13 169.3(2) . . . . ?
C9 C10 C12 C13 -14.3(4) . . . . ?
N5 C12 C13 C14 1.0(4) . . . . ?
C10 C12 C13 C14 -178.1(2) . . . . ?
C12 C13 C14 C15 1.8(4) . . . . ?
C13 C14 C15 C16 -1.0(4) . . . . ?
C14 C15 C16 N5 -2.7(4) . . . . ?
C14 C15 C16 N6 175.6(2) . . . . ?
N7 C17 C18 C19 -5.3(4) . . . . ?
N6 C17 C18 C19 174.1(3) . . . . ?
C17 C18 C19 C20 -1.0(4) . . . . ?
C18 C19 C20 C21 3.2(4) . . . . ?
C19 C20 C21 N7 0.7(4) . . . . ?
N2 C5 N1 C1 -172.2(2) . . . . ?
C4 C5 N1 C1 8.2(4) . . . . ?
N2 C5 N1 Fe1 4.9(3) . . . . ?
C4 C5 N1 Fe1 -174.67(19) . . . . ?
C2 C1 N1 C5 -6.5(4) . . . . ?
C2 C1 N1 Fe1 176.3(2) . . . . ?
N4 Fe1 N1 C5 61.5(2) . . . . ?
N8 Fe1 N1 C5 -120.8(2) . . . . ?
N3 Fe1 N1 C5 -22.7(2) . . . . ?
N5 Fe1 N1 C5 -83.3(5) . . . . ?
N7 Fe1 N1 C5 147.1(2) . . . . ?
N4 Fe1 N1 C1 -121.46(19) . . . . ?
N8 Fe1 N1 C1 56.22(19) . . . . ?
N3 Fe1 N1 C1 154.31(19) . . . . ?
N5 Fe1 N1 C1 93.8(5) . . . . ?
N7 Fe1 N1 C1 -35.88(19) . . . . ?
N3 C6 N2 C5 -19.6(4) . . . . ?
C7 C6 N2 C5 162.1(3) . . . . ?
N1 C5 N2 C6 22.7(4) . . . . ?
C4 C5 N2 C6 -157.7(3) . . . . ?
N2 C6 N3 C10 -173.9(2) . . . . ?
C7 C6 N3 C10 4.3(4) . . . . ?
N2 C6 N3 Fe1 -11.0(3) . . . . ?
C7 C6 N3 Fe1 167.15(19) . . . . ?
C9 C10 N3 C6 -5.5(4) . . . . ?
C12 C10 N3 C6 171.0(2) . . . . ?
C9 C10 N3 Fe1 -170.0(2) . . . . ?
C12 C10 N3 Fe1 6.5(3) . . . . ?
N4 Fe1 N3 C6 -66.8(2) . . . . ?
N8 Fe1 N3 C6 111.9(2) . . . . ?
N5 Fe1 N3 C6 -164.8(2) . . . . ?
N1 Fe1 N3 C6 25.8(2) . . . . ?
N7 Fe1 N3 C6 -98.7(5) . . . . ?
N4 Fe1 N3 C10 96.55(18) . . . . ?
N8 Fe1 N3 C10 -84.72(18) . . . . ?
N5 Fe1 N3 C10 -1.49(17) . . . . ?
N1 Fe1 N3 C10 -170.83(18) . . . . ?
N7 Fe1 N3 C10 64.6(5) . . . . ?
N6 C16 N5 C12 -172.8(2) . . . . ?
C15 C16 N5 C12 5.4(4) . . . . ?
N6 C16 N5 Fe1 -8.6(3) . . . . ?
C15 C16 N5 Fe1 169.62(19) . . . . ?
C13 C12 N5 C16 -4.7(4) . . . . ?
C10 C12 N5 C16 174.5(2) . . . . ?
C13 C12 N5 Fe1 -170.5(2) . . . . ?
C10 C12 N5 Fe1 8.7(3) . . . . ?
N4 Fe1 N5 C16 107.9(2) . . . . ?
N8 Fe1 N5 C16 -70.0(2) . . . . ?
N3 Fe1 N5 C16 -169.0(2) . . . . ?
N1 Fe1 N5 C16 -107.6(5) . . . . ?
N7 Fe1 N5 C16 22.3(2) . . . . ?
N4 Fe1 N5 C12 -87.35(18) . . . . ?
N8 Fe1 N5 C12 94.81(18) . . . . ?
N3 Fe1 N5 C12 -4.20(18) . . . . ?
N1 Fe1 N5 C12 57.2(5) . . . . ?
N7 Fe1 N5 C12 -172.92(18) . . . . ?
N7 C17 N6 C16 20.0(4) . . . . ?
C18 C17 N6 C16 -159.4(3) . . . . ?
N5 C16 N6 C17 -18.3(4) . . . . ?
C15 C16 N6 C17 163.4(3) . . . . ?
N6 C17 N7 C21 -170.5(2) . . . . ?
C18 C17 N7 C21 8.8(4) . . . . ?
N6 C17 N7 Fe1 5.1(3) . . . . ?
C18 C17 N7 Fe1 -175.61(19) . . . . ?
C20 C21 N7 C17 -6.6(4) . . . . ?
C20 C21 N7 Fe1 177.7(2) . . . . ?
N4 Fe1 N7 C17 -117.5(2) . . . . ?
N8 Fe1 N7 C17 64.0(2) . . . . ?
N3 Fe1 N7 C17 -85.6(5) . . . . ?
N5 Fe1 N7 C17 -20.5(2) . . . . ?
N1 Fe1 N7 C17 150.2(2) . . . . ?
N4 Fe1 N7 C21 57.98(19) . . . . ?
N8 Fe1 N7 C21 -120.5(2) . . . . ?
N3 Fe1 N7 C21 89.9(5) . . . . ?
N5 Fe1 N7 C21 155.00(19) . . . . ?
N1 Fe1 N7 C21 -34.3(2) . . . . ?
